data_2300373
loop_
_publ_author_name
'Maynard-Casely, Helen E.'
'Brand, Helen E. A.'
'Wallwork, Kia S.'

_publ_section_title
;
 Structure and thermal expansion of sulfuric acid octahydrate
;
_journal_coeditor_code DB5104
_journal_issue 6
_journal_name_full 'Journal of Applied Crystallography'
_journal_page_first 1198
_journal_page_last 1207
_journal_paper_doi 10.1107/S0021889812037752
_journal_volume 45
_journal_year 2012
_chemical_formula_structural H2SO4.8H2O
_chemical_formula_sum 'H18 O12 S'
_chemical_formula_weight 242.07
_chemical_melting_point 210
_chemical_name_common Sulfuric_acid_octahydrate
_space_group_IT_number 5
_symmetry_space_group_name_Hall 'I 2y'
_symmetry_space_group_name_H-M 'I 1 2 1'
_cell_angle_alpha 90
_cell_angle_beta 125.0428(7)
_cell_angle_gamma 90
_cell_formula_units_Z 4
_cell_length_a 7.44247(11)
_cell_length_b 7.4450(1)
_cell_length_c 26.1168(3)
_cell_measurement_temperature 80
_cell_volume 1184.78(3)
_computing_cell_refinement Topas4.1
_computing_structure_refinement Topas4.1
_computing_structure_solution FOX1.19
_diffrn_detector_type MYTHEN_II
_diffrn_radiation_monochromator Si(111)
_diffrn_radiation_type synchrotron
_diffrn_radiation_wavelength 0.989536
_pd_block_diffractogram_id 80K_25vol_h2so4_solution
_pd_char_colour clear
_pd_instr_location ' Australian Synchrotron'
_pd_meas_2theta_range_inc 0.002
_pd_meas_2theta_range_max 82.168
_pd_meas_2theta_range_min 2.188
_pd_meas_number_of_points 20380
_pd_meas_scan_method cont
_pd_proc_2theta_range_inc 0.002
_pd_proc_2theta_range_max 82.168
_pd_proc_2theta_range_min 2.188
_pd_proc_ls_profile_function TCHZ
_pd_proc_ls_prof_wR_expected 1.085
_pd_proc_ls_prof_wR_factor 9.811
_pd_proc_wavelength 0.989536
_pd_spec_mounting ' borosilicate capiliary'
_pd_spec_mount_mode transmission
_pd_spec_shape cylinder
_refine_ls_goodness_of_fit_all 9.113
_refine_ls_number_constraints 7
_refine_ls_number_parameters 40
_refine_ls_R_I_factor 7.462
_cod_data_source_file db5104.cif
_cod_data_source_block I
_cod_original_sg_symbol_H-M I2
_cod_database_code 2300373

loop_
_symmetry_equiv_pos_as_xyz
'-x, y, -z'
'-x+1/2, y+1/2, -z+1/2'
'x, y, z'
'x+1/2, y+1/2, z+1/2'

loop_
_atom_site_label
_atom_site_fract_x
_atom_site_fract_y
_atom_site_fract_z
_atom_site_occupancy
_atom_site_U_iso_or_equiv
S1 0.99437 0.16332 0.87662 1 1.0018
O11 0.76869 0.07669 0.83251 1 1.0018
O12 1.17008 0.01700 0.90767 1 1.0018
O13 1.06049 0.26060 0.83822 1 1.0018
O14 0.97483 0.32196 0.91037 1 1.0018
O1 0.1119(4) 0.613(11) 0.8538(2) 1 1.0018
O2 0.1840(4) 0.726(11) 0.1421(2) 1 1.0018
O3 0.2108(11) 0.850(14) 0.0085(3) 1 1.0018
O4 0.3424(9) 0.479(13) 0.0092(3) 1 1.0018
O5 0.0907(9) 0.814(13) 0.3974(3) 1 1.0018
O6 0.9831(11) 0.505(13) 0.3961(3) 1 1.0018
O7 0.074(1) 0.108(13) 0.7447(3) 1 1.0018
O8 0.38074(94) 0.239(13) 0.7433(3) 1 1.0018

loop_
_audit_conform_dict_name
_audit_conform_dict_location
cif_core.dic ftp://ftp.iucr.org/pub/cif_core.dic
cif_pd.dic ftp://ftp.iucr.org/pub/cif_pd.dic
